data_1567233
loop_
_publ_author_name
'Li, Shao-Chuan'
'Liu, Caiping'
'chen, qihui'
'Jiang, Feilong'
'Yuan, Daqiang'
'Sun, Qing-Fu'
'Hong, Maochun'

_publ_section_title
;
 Adaptive coordination assemblies based on a flexible
 tetraazacyclododecane ligand for promoting carbon dioxide fixation
;
_journal_name_full 'Chemical Science'
_journal_paper_doi 10.1039/D2SC03093D
_journal_year 2022
_chemical_formula_sum 'C39 H33 Cl6 N P2 Pt'
_chemical_formula_weight 985.39
_space_group_IT_number 2
_space_group_name_Hall '-P 1'
_space_group_name_H-M_alt 'P -1'
_symmetry_cell_setting triclinic
_symmetry_space_group_name_H-M 'P -1'
_atom_sites_solution_hydrogens geom
_atom_sites_solution_primary direct
_atom_sites_solution_secondary difmap
_audit_block_doi 10.5517/cc7543m
_audit_creation_method SHELXL-97
_audit_update_record
;
2003-06-23 deposited with the CCDC.	2022-07-04 downloaded from the CCDC.
;
_cell_angle_alpha 114.84
_cell_angle_beta 91.4020(10)
_cell_angle_gamma 96.5590(10)
_cell_formula_units_Z 2
_cell_length_a 10.72070(10)
_cell_length_b 13.8244(2)
_cell_length_c 14.5320(2)
_cell_measurement_temperature 203(2)
_cell_volume 1935.42(4)
_computing_cell_refinement 'Siemens SMART (Siemens, 1995)'
_computing_data_collection 'Siemens SMART (Siemens, 1995)'
_computing_data_reduction 'Siemens SAINT  (Siemens, 1995)'
_computing_molecular_graphics 'Siemens SHELXTL (Siemens, 1994)'
_computing_publication_material 'SHELXL-97 (Sheldrick, 1997)'
_computing_structure_refinement 'SHELXL-97 (Sheldrick, 1997)'
_computing_structure_solution 'SHELXS-97 (Sheldrick, 1990)'
_diffrn_ambient_temperature 203(2)
_diffrn_measured_fraction_theta_full 0.000
_diffrn_measured_fraction_theta_max 0.943
_diffrn_measurement_device_type 'Siemens SMART'
_diffrn_measurement_method 'Area detector \w scans'
_diffrn_radiation_monochromator graphite
_diffrn_radiation_source 'fine-focus sealed tube'
_diffrn_radiation_type MoK\a
_diffrn_radiation_wavelength 0.71073
_diffrn_reflns_av_R_equivalents 0.0244
_diffrn_reflns_av_sigmaI/netI 0.0330
_diffrn_reflns_limit_h_max 13
_diffrn_reflns_limit_h_min -13
_diffrn_reflns_limit_k_max 17
_diffrn_reflns_limit_k_min -17
_diffrn_reflns_limit_l_max 18
_diffrn_reflns_limit_l_min -18
_diffrn_reflns_number 18848
_diffrn_reflns_theta_full 0.50
_diffrn_reflns_theta_max 27.47
_diffrn_reflns_theta_min 4.08
_exptl_absorpt_coefficient_mu 4.152
_exptl_absorpt_correction_T_max 0.5941
_exptl_absorpt_correction_T_min 0.2875
_exptl_absorpt_correction_type multi-scan
_exptl_absorpt_process_details 'Blessing, 1995'
_exptl_crystal_density_diffrn 1.691
_exptl_crystal_density_method 'not measured'
_exptl_crystal_F_000 968
_exptl_crystal_size_max 0.40
_exptl_crystal_size_mid 0.23
_exptl_crystal_size_min 0.14
_refine_diff_density_max 1.377
_refine_diff_density_min -1.069
_refine_diff_density_rms 0.091
_refine_ls_extinction_method none
_refine_ls_goodness_of_fit_ref 1.011
_refine_ls_hydrogen_treatment mixed
_refine_ls_matrix_type full
_refine_ls_number_parameters 490
_refine_ls_number_reflns 8348
_refine_ls_number_restraints 62
_refine_ls_restrained_S_all 1.014
_refine_ls_R_factor_all 0.0301
_refine_ls_R_factor_gt 0.0268
_refine_ls_shift/su_max 0.052
_refine_ls_shift/su_mean 0.001
_refine_ls_structure_factor_coef Fsqd
_refine_ls_weighting_details 'calc w=1/[\s^2^(Fo^2^)+(0.0304P)^2^+2.9518P] where P=(Fo^2^+2Fc^2^)/3'
_refine_ls_weighting_scheme calc
_refine_ls_wR_factor_gt 0.0654
_refine_ls_wR_factor_ref 0.0674
_reflns_number_gt 7780
_reflns_number_total 8348
_reflns_threshold_expression >2sigma(I)
_cod_data_source_file d2sc03093d2.cif
_cod_data_source_block rev.sk13
_cod_depositor_comments
;
The following automatic conversions were performed:

data item '_symmetry_cell_setting' value 'Triclinic' was changed to
'triclinic' in accordance with the
/home/data/users/saulius/crontab/automatic-downloads/rss-feeds/RSC/lib/dictionaries/cif_core.dic
dictionary named 'cif_core.dic' version 2.4.2 last updated on
2011-04-26.

Automatic conversion script
Id: cif_fix_values 7556 2019-12-06 15:28:31Z antanas 
;
_cod_original_cell_volume 1935.45(4)
_cod_original_sg_symbol_H-M P-1
_cod_database_code 1567233

loop_
_symmetry_equiv_pos_as_xyz
'x, y, z'
'-x, -y, -z'

loop_
_atom_site_label
_atom_site_type_symbol
_atom_site_fract_x
_atom_site_fract_y
_atom_site_fract_z
_atom_site_U_iso_or_equiv
_atom_site_adp_type
_atom_site_occupancy
_atom_site_symmetry_multiplicity
_atom_site_calc_flag
_atom_site_refinement_flags
_atom_site_disorder_assembly
_atom_site_disorder_group
Pt Pt -0.106109(11) -0.166976(9) 0.189537(9) 0.02554(5) Uani 1 1 d D . .
P1 P 0.06989(8) -0.04184(7) 0.25824(7) 0.03157(18) Uani 1 1 d D A .
P2 P -0.26982(8) -0.30214(7) 0.11227(7) 0.03003(18) Uani 1 1 d D A .
Cl1 Cl -0.20667(9) -0.09911(9) 0.33589(7) 0.0467(2) Uani 1 1 d . A .
Cl1A Cl -0.14788(9) -0.65289(8) 0.23445(7) 0.0431(2) Uani 1 1 d . . .
Cl Cl -0.61386(17) -0.12165(12) 0.71431(17) 0.1000(6) Uani 1 1 d . . .
N' N -0.0128(3) -0.2002(3) 0.0615(3) 0.0253(8) Uani 0.668(4) 1 d PD A 1
C1' C -0.0176(4) -0.2911(4) -0.0187(3) 0.0269(8) Uani 0.668(4) 1 d PD A 1
H1'A H 0.0336 -0.2909 -0.0702 0.032 Uiso 0.668(4) 1 calc PR A 1
C31A C 0.1221(7) -0.0294(6) 0.1459(6) 0.0303(7) Uani 0.668(4) 1 d PD A 1
C32A C 0.2030(9) 0.0599(6) 0.1483(6) 0.0301(11) Uani 0.668(4) 1 d PD A 1
H32A H 0.2332 0.1170 0.2134 0.036 Uiso 0.668(4) 1 d PR A 1
C33A C 0.2309(7) 0.0662(5) 0.0593(5) 0.0336(13) Uani 0.668(4) 1 d PD A 1
H33A H 0.2856 0.1281 0.0633 0.040 Uiso 0.668(4) 1 d PR A 1
C34A C 0.1778(5) -0.0165(5) -0.0310(5) 0.0343(14) Uani 0.668(4) 1 d PD A 1
H34A H 0.1995 -0.0097 -0.0919 0.041 Uiso 0.668(4) 1 d PR A 1
C35A C 0.0983(4) -0.1040(4) -0.0327(4) 0.0331(13) Uani 0.668(4) 1 d PD A 1
H35A H 0.0663 -0.1597 -0.0980 0.040 Uiso 0.668(4) 1 d PR A 1
C36A C 0.0701(4) -0.1105(4) 0.0568(5) 0.0294(11) Uani 0.668(4) 1 d PD A 1
C41A C -0.2026(7) -0.4129(6) 0.0152(6) 0.0299(8) Uani 0.668(4) 1 d PD A 1
C42A C -0.0946(5) -0.3955(5) -0.0383(4) 0.0314(12) Uani 0.668(4) 1 d PD A 1
C43A C -0.0526(5) -0.4819(5) -0.1174(4) 0.0338(12) Uani 0.668(4) 1 d PD A 1
H43A H 0.0175 -0.4679 -0.1520 0.041 Uiso 0.668(4) 1 d PR A 1
C44A C -0.1124(5) -0.5843(5) -0.1458(5) 0.0386(14) Uani 0.668(4) 1 d PD A 1
H44A H -0.0780 -0.6421 -0.1980 0.046 Uiso 0.668(4) 1 d PR A 1
C45A C -0.2158(7) -0.6031(6) -0.0958(6) 0.0376(14) Uani 0.668(4) 1 d PD A 1
H45A H -0.2549 -0.6762 -0.1193 0.045 Uiso 0.668(4) 1 d PR A 1
C46A C -0.2606(9) -0.5180(6) -0.0160(6) 0.0292(17) Uani 0.668(4) 1 d PD A 1
H46A H -0.3346 -0.5350 0.0131 0.035 Uiso 0.668(4) 1 d PR A 1
N'' N -0.0410(6) -0.2578(4) 0.0470(6) 0.0253(8) Uani 0.332(4) 1 d PD A 2
C1'' C 0.0306(8) -0.2142(5) 0.0054(6) 0.0269(8) Uani 0.332(4) 1 d PD A 2
H1'B H 0.0423 -0.2590 -0.0625 0.032 Uiso 0.332(4) 1 calc PR A 2
C31B C 0.1291(15) -0.0232(10) 0.1484(7) 0.0303(7) Uani 0.332(4) 1 d PD A 2
C32B C 0.1977(18) 0.0750(10) 0.1641(8) 0.0301(11) Uani 0.332(4) 1 d PD A 2
H32B H 0.2279 0.1321 0.2292 0.036 Uiso 0.332(4) 1 d PR A 2
C33B C 0.2375(15) 0.0935(9) 0.0810(8) 0.0336(13) Uani 0.332(4) 1 d PD A 2
H33B H 0.2922 0.1555 0.0850 0.040 Uiso 0.332(4) 1 d PR A 2
C34B C 0.2098(11) 0.0151(9) -0.0189(7) 0.0343(14) Uani 0.332(4) 1 d PD A 2
H34B H 0.2315 0.0219 -0.0798 0.041 Uiso 0.332(4) 1 d PR A 2
C35B C 0.1428(9) -0.0823(8) -0.0379(6) 0.0331(13) Uani 0.332(4) 1 d PD A 2
H35B H 0.1108 -0.1380 -0.1032 0.040 Uiso 0.332(4) 1 d PR A 2
C36B C 0.1016(7) -0.1034(7) 0.0439(6) 0.0294(11) Uani 0.332(4) 1 d PD A 2
C41B C -0.2031(11) -0.4071(8) 0.0127(12) 0.0299(8) Uani 0.332(4) 1 d PD A 2
C42B C -0.0873(8) -0.3730(6) -0.0094(5) 0.0314(12) Uani 0.332(4) 1 d PD A 2
C43B C -0.0253(8) -0.4471(7) -0.0805(7) 0.0338(12) Uani 0.332(4) 1 d PD A 2
H43B H 0.0448 -0.4331 -0.1150 0.041 Uiso 0.332(4) 1 d PR A 2
C44B C -0.0784(10) -0.5546(7) -0.1293(8) 0.0386(14) Uani 0.332(4) 1 d PD A 2
H44B H -0.0440 -0.6125 -0.1814 0.046 Uiso 0.332(4) 1 d PR A 2
C45B C -0.1948(13) -0.5899(8) -0.1076(11) 0.0376(14) Uani 0.332(4) 1 d PD A 2
H45B H -0.2340 -0.6631 -0.1311 0.045 Uiso 0.332(4) 1 d PR A 2
C46B C -0.2576(16) -0.5154(8) -0.0361(14) 0.0292(17) Uani 0.332(4) 1 d PD A 2
H46B H -0.3317 -0.5324 -0.0070 0.035 Uiso 0.332(4) 1 d PR A 2
C11 C 0.0564(3) 0.0919(3) 0.3535(3) 0.0340(7) Uani 1 1 d . . .
C12 C -0.0353(4) 0.1484(3) 0.3375(3) 0.0423(8) Uani 1 1 d . A .
H12A H -0.0905 0.1156 0.2762 0.051 Uiso 1 1 d R . .
C13 C -0.0474(5) 0.2508(4) 0.4100(3) 0.0505(10) Uani 1 1 d . . .
H13A H -0.1115 0.2889 0.3992 0.061 Uiso 1 1 d R A .
C14 C 0.0317(5) 0.2965(3) 0.4987(4) 0.0538(11) Uani 1 1 d . A .
H14A H 0.0263 0.3685 0.5478 0.065 Uiso 1 1 d R . .
C15 C 0.1196(5) 0.2406(4) 0.5156(4) 0.0596(12) Uani 1 1 d . . .
H15A H 0.1724 0.2716 0.5782 0.072 Uiso 1 1 d R A .
C16 C 0.1330(4) 0.1382(3) 0.4429(3) 0.0485(10) Uani 1 1 d . A .
H16A H 0.1951 0.0990 0.4548 0.058 Uiso 1 1 d R . .
C21 C 0.1945(3) -0.0861(3) 0.3122(3) 0.0358(8) Uani 1 1 d . . .
C22 C 0.1611(4) -0.1342(4) 0.3769(4) 0.0475(10) Uani 1 1 d . A .
H22A H 0.0739 -0.1500 0.3858 0.057 Uiso 1 1 d R . .
C23 C 0.2553(5) -0.1576(4) 0.4293(4) 0.0574(12) Uani 1 1 d . . .
H23A H 0.2333 -0.1905 0.4743 0.069 Uiso 1 1 d R A .
C24 C 0.3804(4) -0.1349(4) 0.4157(4) 0.0515(10) Uani 1 1 d . A .
H24A H 0.4450 -0.1505 0.4524 0.062 Uiso 1 1 d R . .
C25 C 0.4125(4) -0.0896(4) 0.3506(4) 0.0535(11) Uani 1 1 d . . .
H25A H 0.4997 -0.0732 0.3421 0.064 Uiso 1 1 d R A .
C26 C 0.3201(4) -0.0658(4) 0.2980(3) 0.0465(9) Uani 1 1 d . A .
H26A H 0.3432 -0.0364 0.2506 0.056 Uiso 1 1 d R . .
C51 C -0.3926(3) -0.2642(3) 0.0508(3) 0.0314(7) Uani 1 1 d . . .
C52 C -0.4585(4) -0.3358(3) -0.0409(3) 0.0381(8) Uani 1 1 d . A .
H52A H -0.4370 -0.4072 -0.0755 0.046 Uiso 1 1 d R . .
C53 C -0.5553(4) -0.3035(3) -0.0818(3) 0.0452(9) Uani 1 1 d . . .
H53A H -0.6013 -0.3532 -0.1446 0.054 Uiso 1 1 d R A .
C54 C -0.5852(4) -0.2008(4) -0.0335(3) 0.0455(9) Uani 1 1 d . A .
H54A H -0.6539 -0.1797 -0.0611 0.055 Uiso 1 1 d R . .
C55 C -0.5185(4) -0.1280(3) 0.0567(3) 0.0478(10) Uani 1 1 d . . .
H55A H -0.5356 -0.0549 0.0886 0.057 Uiso 1 1 d R A .
C56 C -0.4231(4) -0.1599(3) 0.0993(3) 0.0390(8) Uani 1 1 d . A .
H56A H -0.3779 -0.1103 0.1625 0.047 Uiso 1 1 d R . .
C61 C -0.3481(3) -0.3592(3) 0.1910(3) 0.0321(7) Uani 1 1 d . . .
C62 C -0.4717(4) -0.3463(3) 0.2134(3) 0.0436(9) Uani 1 1 d . A .
H62A H -0.5195 -0.3117 0.1822 0.052 Uiso 1 1 d R . .
C63 C -0.5277(4) -0.3860(3) 0.2781(4) 0.0502(10) Uani 1 1 d . . .
H63A H -0.6131 -0.3767 0.2941 0.060 Uiso 1 1 d R A .
C64 C -0.4591(4) -0.4370(3) 0.3220(3) 0.0468(9) Uani 1 1 d . A .
H64A H -0.4969 -0.4623 0.3685 0.056 Uiso 1 1 d R . .
C65 C -0.3353(4) -0.4501(3) 0.3007(3) 0.0436(9) Uani 1 1 d . . .
H65A H -0.2892 -0.4875 0.3297 0.052 Uiso 1 1 d R A .
C66 C -0.2800(4) -0.4116(3) 0.2347(3) 0.0384(8) Uani 1 1 d . A .
H66A H -0.1940 -0.4199 0.2201 0.046 Uiso 1 1 d R . .
Cl1B Cl -0.4701(2) -0.2874(2) 0.59454(16) 0.1179(7) Uani 1 1 d . . .
C10A C 0.1715(5) 0.3910(5) 0.3331(5) 0.0798(17) Uani 1 1 d . . .
H1B H 0.1717 0.3352 0.3561 0.096 Uiso 1 1 d R . .
H1C H 0.0860 0.3925 0.3133 0.096 Uiso 1 1 d R . .
C20A C -0.5663(6) -0.2460(5) 0.6924(5) 0.0828(18) Uani 1 1 d . . .
H2A H -0.5224 -0.2402 0.7533 0.099 Uiso 1 1 d R . .
H2B H -0.6393 -0.2991 0.6763 0.099 Uiso 1 1 d R . .
Cl2A Cl 0.25921(14) 0.35977(11) 0.22870(11) 0.0707(3) Uani 1 1 d . . .
Cl2B Cl 0.2254(2) 0.51580(18) 0.43277(18) 0.1267(9) Uani 1 1 d . . .

loop_
_atom_site_aniso_label
_atom_site_aniso_U_11
_atom_site_aniso_U_22
_atom_site_aniso_U_33
_atom_site_aniso_U_23
_atom_site_aniso_U_13
_atom_site_aniso_U_12
Pt 0.02230(7) 0.02809(7) 0.02423(7) 0.01013(5) 0.00243(4) -0.00045(4)
P1 0.0229(4) 0.0330(4) 0.0402(5) 0.0189(4) 0.0006(3) -0.0040(3)
P2 0.0292(4) 0.0249(4) 0.0310(4) 0.0090(3) -0.0053(3) -0.0017(3)
Cl1 0.0355(5) 0.0586(6) 0.0295(4) 0.0052(4) 0.0093(4) -0.0047(4)
Cl1A 0.0365(5) 0.0543(5) 0.0388(5) 0.0198(4) 0.0080(4) 0.0070(4)
Cl 0.0864(11) 0.0530(8) 0.1392(16) 0.0203(9) 0.0422(11) 0.0027(7)
N' 0.0252(19) 0.026(2) 0.0242(18) 0.0107(19) 0.0025(15) 0.0005(17)
C1' 0.024(2) 0.031(2) 0.024(2) 0.0105(18) 0.0038(16) 0.0007(16)
C31A 0.0219(17) 0.0293(18) 0.0374(18) 0.0137(15) 0.0005(14) -0.0028(13)
C32A 0.032(2) 0.025(2) 0.025(2) 0.004(2) 0.006(2) -0.002(2)
C33A 0.039(2) 0.023(4) 0.029(3) 0.004(3) 0.006(2) -0.002(3)
C34A 0.036(4) 0.032(4) 0.031(2) 0.011(3) 0.004(2) 0.002(3)
C35A 0.029(4) 0.025(3) 0.036(2) 0.0072(19) -0.008(2) -0.004(2)
C36A 0.012(3) 0.0281(18) 0.048(3) 0.0183(18) -0.003(2) -0.0054(19)
C41A 0.0269(16) 0.0286(17) 0.0327(17) 0.0130(15) -0.0023(13) -0.0015(13)
C42A 0.0234(18) 0.030(3) 0.040(4) 0.017(3) -0.010(2) -0.0069(18)
C43A 0.025(3) 0.042(4) 0.033(4) 0.016(3) -0.001(2) 0.002(2)
C44A 0.029(4) 0.044(4) 0.035(3) 0.009(3) 0.003(3) 0.006(3)
C45A 0.030(3) 0.034(2) 0.042(3) 0.011(2) 0.001(2) -0.003(2)
C46A 0.0269(17) 0.0307(17) 0.026(4) 0.0100(19) 0.003(2) -0.0039(14)
N'' 0.0252(19) 0.026(2) 0.0242(18) 0.0107(19) 0.0025(15) 0.0005(17)
C1'' 0.024(2) 0.031(2) 0.024(2) 0.0105(18) 0.0038(16) 0.0007(16)
C31B 0.0219(17) 0.0293(18) 0.0374(18) 0.0137(15) 0.0005(14) -0.0028(13)
C32B 0.032(2) 0.025(2) 0.025(2) 0.004(2) 0.006(2) -0.002(2)
C33B 0.039(2) 0.023(4) 0.029(3) 0.004(3) 0.006(2) -0.002(3)
C34B 0.036(4) 0.032(4) 0.031(2) 0.011(3) 0.004(2) 0.002(3)
C35B 0.029(4) 0.025(3) 0.036(2) 0.0072(19) -0.008(2) -0.004(2)
C36B 0.012(3) 0.0281(18) 0.048(3) 0.0183(18) -0.003(2) -0.0054(19)
C41B 0.0269(16) 0.0286(17) 0.0327(17) 0.0130(15) -0.0023(13) -0.0015(13)
C42B 0.0234(18) 0.030(3) 0.040(4) 0.017(3) -0.010(2) -0.0069(18)
C43B 0.025(3) 0.042(4) 0.033(4) 0.016(3) -0.001(2) 0.002(2)
C44B 0.029(4) 0.044(4) 0.035(3) 0.009(3) 0.003(3) 0.006(3)
C45B 0.030(3) 0.034(2) 0.042(3) 0.011(2) 0.001(2) -0.003(2)
C46B 0.0269(17) 0.0307(17) 0.026(4) 0.0100(19) 0.003(2) -0.0039(14)
C11 0.0303(17) 0.0361(18) 0.0368(18) 0.0192(15) 0.0023(14) -0.0055(14)
C12 0.040(2) 0.046(2) 0.041(2) 0.0193(18) -0.0002(16) 0.0069(17)
C13 0.059(3) 0.048(2) 0.048(2) 0.023(2) 0.011(2) 0.015(2)
C14 0.069(3) 0.035(2) 0.048(2) 0.0109(19) 0.008(2) -0.001(2)
C15 0.066(3) 0.048(2) 0.049(3) 0.010(2) -0.014(2) -0.007(2)
C16 0.047(2) 0.045(2) 0.048(2) 0.0163(19) -0.0086(18) -0.0008(18)
C21 0.0271(17) 0.0367(18) 0.045(2) 0.0199(16) -0.0008(15) -0.0016(14)
C22 0.033(2) 0.057(2) 0.066(3) 0.040(2) 0.0054(18) 0.0013(18)
C23 0.052(3) 0.071(3) 0.068(3) 0.048(3) 0.006(2) 0.011(2)
C24 0.045(2) 0.059(3) 0.055(3) 0.028(2) -0.0034(19) 0.013(2)
C25 0.030(2) 0.071(3) 0.066(3) 0.035(2) 0.0043(19) 0.0081(19)
C26 0.0293(19) 0.063(3) 0.059(3) 0.037(2) 0.0058(17) 0.0034(17)
C51 0.0283(16) 0.0305(16) 0.0342(17) 0.0143(14) -0.0033(13) -0.0015(13)
C52 0.0358(19) 0.0335(18) 0.040(2) 0.0136(16) -0.0077(15) -0.0023(14)
C53 0.039(2) 0.049(2) 0.042(2) 0.0187(18) -0.0131(17) -0.0067(17)
C54 0.035(2) 0.060(3) 0.049(2) 0.029(2) -0.0016(17) 0.0111(18)
C55 0.051(2) 0.046(2) 0.046(2) 0.0158(19) 0.0054(19) 0.0198(19)
C56 0.043(2) 0.0370(19) 0.0340(19) 0.0124(16) -0.0022(16) 0.0060(16)
C61 0.0323(17) 0.0247(15) 0.0336(17) 0.0090(14) -0.0018(14) -0.0033(13)
C62 0.035(2) 0.039(2) 0.058(2) 0.0226(19) 0.0018(17) 0.0003(16)
C63 0.037(2) 0.048(2) 0.064(3) 0.024(2) 0.0127(19) -0.0005(18)
C64 0.056(3) 0.038(2) 0.043(2) 0.0163(18) 0.0095(19) -0.0050(18)
C65 0.055(2) 0.0369(19) 0.038(2) 0.0158(17) -0.0013(18) 0.0023(17)
C66 0.039(2) 0.0373(19) 0.0366(19) 0.0135(16) -0.0009(15) 0.0060(15)
Cl1B 0.1224(16) 0.1392(18) 0.0924(13) 0.0370(13) 0.0390(12) 0.0617(14)
C10A 0.050(3) 0.101(5) 0.082(4) 0.037(4) 0.003(3) -0.011(3)
C20A 0.080(4) 0.087(4) 0.095(5) 0.050(4) 0.035(4) 0.014(3)
Cl2A 0.0752(9) 0.0650(8) 0.0687(8) 0.0279(7) 0.0033(7) 0.0006(6)
Cl2B 0.0842(12) 0.1072(14) 0.1205(16) -0.0157(12) 0.0316(11) 0.0004(11)

loop_
_atom_type_symbol
_atom_type_description
_atom_type_scat_dispersion_real
_atom_type_scat_dispersion_imag
_atom_type_scat_source
C C 0.0033 0.0016 'International Tables Vol C Tables 4.2.6.8 and 6.1.1.4'
H H 0.0000 0.0000 'International Tables Vol C Tables 4.2.6.8 and 6.1.1.4'
N N 0.0061 0.0033 'International Tables Vol C Tables 4.2.6.8 and 6.1.1.4'
P P 0.1023 0.0942 'International Tables Vol C Tables 4.2.6.8 and 6.1.1.4'
Cl Cl 0.1484 0.1585 'International Tables Vol C Tables 4.2.6.8 and 6.1.1.4'
Pt Pt -1.7033 8.3905 'International Tables Vol C Tables 4.2.6.8 and 6.1.1.4'

loop_
_citation_id
_citation_doi
_citation_year
1 10.1016/j.poly.2004.01.015 2004

loop_
_geom_angle_atom_site_label_1
_geom_angle_atom_site_label_2
_geom_angle_atom_site_label_3
_geom_angle
_geom_angle_site_symmetry_1
_geom_angle_site_symmetry_3
_geom_angle_publ_flag
N' Pt N'' 20.93(18) . . ?
N' Pt P2 95.14(10) . . ?
N'' Pt P2 77.33(16) . . ?
N' Pt Cl1 169.83(10) . . ?
N'' Pt Cl1 168.19(14) . . ?
P2 Pt Cl1 91.29(3) . . ?
N' Pt P1 80.85(10) . . ?
N'' Pt P1 98.09(16) . . ?
P2 Pt P1 174.84(3) . . ?
Cl1 Pt P1 93.14(3) . . ?
C31A P1 C11 107.7(3) . . ?
C31A P1 C21 108.8(3) . . ?
C11 P1 C21 104.53(17) . . ?
C31A P1 C31B 3.0(6) . . ?
C11 P1 C31B 105.6(4) . . ?
C21 P1 C31B 107.6(6) . . ?
C31A P1 Pt 100.5(3) . . ?
C11 P1 Pt 120.32(12) . . ?
C21 P1 Pt 114.48(12) . . ?
C31B P1 Pt 103.4(4) . . ?
C41B P2 C61 108.2(5) . . ?
C41B P2 C51 106.5(7) . . ?
C61 P2 C51 106.42(16) . . ?
C41B P2 C41A 3.1(9) . . ?
C61 P2 C41A 105.2(3) . . ?
C51 P2 C41A 108.6(3) . . ?
C41B P2 Pt 105.2(3) . . ?
C61 P2 Pt 116.91(11) . . ?
C51 P2 Pt 113.09(11) . . ?
C41A P2 Pt 106.1(2) . . ?
C1' N' C36A 114.6(4) . . ?
C1' N' Pt 128.6(3) . . ?
C36A N' Pt 116.8(3) . . ?
N' C1' C42A 127.6(4) . . ?
C36A C31A C32A 121.6(6) . . ?
C36A C31A P1 114.3(5) . . ?
C32A C31A P1 123.9(6) . . ?
C33A C32A C31A 120.0(6) . . ?
C32A C33A C34A 118.0(6) . . ?
C33A C34A C35A 121.6(6) . . ?
C36A C35A C34A 120.5(5) . . ?
C31A C36A C35A 118.3(5) . . ?
C31A C36A N' 118.0(5) . . ?
C35A C36A N' 123.8(5) . . ?
C46A C41A C42A 117.4(6) . . ?
C46A C41A P2 119.8(6) . . ?
C42A C41A P2 122.6(5) . . ?
C43A C42A C41A 120.6(5) . . ?
C43A C42A C1' 112.1(5) . . ?
C41A C42A C1' 127.2(5) . . ?
C44A C43A C42A 120.1(6) . . ?
C43A C44A C45A 120.3(6) . . ?
C44A C45A C46A 121.0(6) . . ?
C41A C46A C45A 120.5(6) . . ?
C1'' N'' C42B 118.1(6) . . ?
C1'' N'' Pt 121.0(5) . . ?
C42B N'' Pt 120.7(4) . . ?
N'' C1'' C36B 131.6(7) . . ?
C32B C31B C36B 117.3(7) . . ?
C32B C31B P1 119.0(7) . . ?
C36B C31B P1 123.5(6) . . ?
C31B C32B C33B 120.2(7) . . ?
C34B C33B C32B 121.4(7) . . ?
C35B C34B C33B 120.4(7) . . ?
C34B C35B C36B 119.6(7) . . ?
C35B C36B C31B 121.1(6) . . ?
C35B C36B C1'' 110.3(6) . . ?
C31B C36B C1'' 128.6(6) . . ?
C42B C41B C46B 121.5(7) . . ?
C42B C41B P2 113.3(6) . . ?
C46B C41B P2 125.1(7) . . ?
C43B C42B C41B 118.3(6) . . ?
C43B C42B N'' 125.7(6) . . ?
C41B C42B N'' 116.0(6) . . ?
C42B C43B C44B 120.8(6) . . ?
C45B C44B C43B 121.5(7) . . ?
C46B C45B C44B 117.9(7) . . ?
C45B C46B C41B 120.1(7) . . ?
C16 C11 C12 119.2(4) . . ?
C16 C11 P1 121.3(3) . . ?
C12 C11 P1 119.5(3) . . ?
C13 C12 C11 120.2(4) . . ?
C14 C13 C12 119.6(4) . . ?
C15 C14 C13 120.3(4) . . ?
C14 C15 C16 120.4(4) . . ?
C11 C16 C15 120.2(4) . . ?
C26 C21 C22 119.6(3) . . ?
C26 C21 P1 122.5(3) . . ?
C22 C21 P1 117.7(3) . . ?
C21 C22 C23 119.5(4) . . ?
C24 C23 C22 120.2(4) . . ?
C25 C24 C23 120.0(4) . . ?
C24 C25 C26 120.5(4) . . ?
C21 C26 C25 120.2(4) . . ?
C52 C51 C56 119.4(3) . . ?
C52 C51 P2 122.5(3) . . ?
C56 C51 P2 118.1(3) . . ?
C53 C52 C51 119.8(4) . . ?
C54 C53 C52 120.6(4) . . ?
C53 C54 C55 120.2(4) . . ?
C54 C55 C56 119.8(4) . . ?
C55 C56 C51 120.3(4) . . ?
C62 C61 C66 119.4(3) . . ?
C62 C61 P2 121.3(3) . . ?
C66 C61 P2 119.2(3) . . ?
C61 C62 C63 120.2(4) . . ?
C64 C63 C62 120.0(4) . . ?
C65 C64 C63 120.4(4) . . ?
C64 C65 C66 119.5(4) . . ?
C65 C66 C61 120.4(4) . . ?
Cl2A C10A Cl2B 113.6(3) . . ?
Cl1B C20A Cl 111.9(3) . . ?

loop_
_geom_bond_atom_site_label_1
_geom_bond_atom_site_label_2
_geom_bond_distance
_geom_bond_site_symmetry_2
_geom_bond_publ_flag
Pt N' 2.038(4) . ?
Pt N'' 2.107(7) . ?
Pt P2 2.2857(8) . ?
Pt Cl1 2.2875(9) . ?
Pt P1 2.2936(8) . ?
P1 C31A 1.807(7) . ?
P1 C11 1.810(4) . ?
P1 C21 1.820(4) . ?
P1 C31B 1.837(8) . ?
P2 C41B 1.798(8) . ?
P2 C61 1.814(4) . ?
P2 C51 1.816(3) . ?
P2 C41A 1.827(7) . ?
Cl C20A 1.751(6) . ?
N' C1' 1.301(6) . ?
N' C36A 1.467(6) . ?
C1' C42A 1.488(7) . ?
C31A C36A 1.359(10) . ?
C31A C32A 1.413(9) . ?
C32A C33A 1.371(10) . ?
C33A C34A 1.381(8) . ?
C34A C35A 1.389(7) . ?
C35A C36A 1.379(8) . ?
C41A C46A 1.389(9) . ?
C41A C42A 1.464(10) . ?
C42A C43A 1.395(8) . ?
C43A C44A 1.369(7) . ?
C44A C45A 1.399(9) . ?
C45A C46A 1.403(10) . ?
N'' C1'' 1.241(8) . ?
N'' C42B 1.469(8) . ?
C1'' C36B 1.494(8) . ?
C31B C32B 1.393(11) . ?
C31B C36B 1.453(11) . ?
C32B C33B 1.403(11) . ?
C33B C34B 1.398(10) . ?
C34B C35B 1.365(8) . ?
C35B C36B 1.407(9) . ?
C41B C42B 1.371(11) . ?
C41B C46B 1.406(10) . ?
C42B C43B 1.363(9) . ?
C43B C44B 1.392(8) . ?
C44B C45B 1.380(9) . ?
C45B C46B 1.374(11) . ?
C11 C16 1.379(5) . ?
C11 C12 1.396(5) . ?
C12 C13 1.388(6) . ?
C13 C14 1.386(6) . ?
C14 C15 1.364(7) . ?
C15 C16 1.392(6) . ?
C21 C26 1.383(5) . ?
C21 C22 1.393(5) . ?
C22 C23 1.396(6) . ?
C23 C24 1.381(7) . ?
C24 C25 1.369(6) . ?
C25 C26 1.387(6) . ?
C51 C52 1.393(5) . ?
C51 C56 1.395(5) . ?
C52 C53 1.388(5) . ?
C53 C54 1.374(6) . ?
C54 C55 1.388(6) . ?
C55 C56 1.388(5) . ?
C61 C62 1.387(5) . ?
C61 C66 1.394(5) . ?
C62 C63 1.390(6) . ?
C63 C64 1.385(6) . ?
C64 C65 1.385(6) . ?
C65 C66 1.393(5) . ?
Cl1B C20A 1.714(6) . ?
C10A Cl2A 1.728(6) . ?
C10A Cl2B 1.744(7) . ?

loop_
_geom_torsion_atom_site_label_1
_geom_torsion_atom_site_label_2
_geom_torsion_atom_site_label_3
_geom_torsion_atom_site_label_4
_geom_torsion
_geom_torsion_site_symmetry_1
_geom_torsion_site_symmetry_2
_geom_torsion_site_symmetry_3
_geom_torsion_site_symmetry_4
_geom_torsion_publ_flag
N' Pt P1 C31A 22.3(3) . . . . ?
N'' Pt P1 C31A 34.3(3) . . . . ?
P2 Pt P1 C31A 61.4(4) . . . . ?
Cl1 Pt P1 C31A -149.4(3) . . . . ?
N' Pt P1 C11 140.17(17) . . . . ?
N'' Pt P1 C11 152.1(2) . . . . ?
P2 Pt P1 C11 179(14) . . . . ?
Cl1 Pt P1 C11 -31.57(14) . . . . ?
N' Pt P1 C21 -93.98(17) . . . . ?
N'' Pt P1 C21 -82.1(2) . . . . ?
P2 Pt P1 C21 -54.9(4) . . . . ?
Cl1 Pt P1 C21 94.27(14) . . . . ?
N' Pt P1 C31B 22.8(6) . . . . ?
N'' Pt P1 C31B 34.7(6) . . . . ?
P2 Pt P1 C31B 61.9(7) . . . . ?
Cl1 Pt P1 C31B -149.0(6) . . . . ?
N' Pt P2 C41B 31.0(7) . . . . ?
N'' Pt P2 C41B 19.9(7) . . . . ?
Cl1 Pt P2 C41B -156.9(7) . . . . ?
P1 Pt P2 C41B -7.7(8) . . . . ?
N' Pt P2 C61 151.06(16) . . . . ?
N'' Pt P2 C61 140.0(2) . . . . ?
Cl1 Pt P2 C61 -36.84(13) . . . . ?
P1 Pt P2 C61 112.4(4) . . . . ?
N' Pt P2 C51 -84.82(16) . . . . ?
N'' Pt P2 C51 -95.9(2) . . . . ?
Cl1 Pt P2 C51 87.28(13) . . . . ?
P1 Pt P2 C51 -123.5(3) . . . . ?
N' Pt P2 C41A 34.1(3) . . . . ?
N'' Pt P2 C41A 23.0(4) . . . . ?
Cl1 Pt P2 C41A -153.8(3) . . . . ?
P1 Pt P2 C41A -4.6(5) . . . . ?
N'' Pt N' C1' 6.2(7) . . . . ?
P2 Pt N' C1' -25.4(4) . . . . ?
Cl1 Pt N' C1' -154.3(4) . . . . ?
P1 Pt N' C1' 151.4(4) . . . . ?
N'' Pt N' C36A -174.6(8) . . . . ?
P2 Pt N' C36A 153.8(2) . . . . ?
Cl1 Pt N' C36A 24.8(8) . . . . ?
P1 Pt N' C36A -29.5(2) . . . . ?
C36A N' C1' C42A -178.4(3) . . . . ?
Pt N' C1' C42A 0.7(6) . . . . ?
C11 P1 C31A C36A -143.1(4) . . . . ?
C21 P1 C31A C36A 104.2(4) . . . . ?
C31B P1 C31A C36A 172(16) . . . . ?
Pt P1 C31A C36A -16.3(5) . . . . ?
C11 P1 C31A C32A 32.7(3) . . . . ?
C21 P1 C31A C32A -80.1(2) . . . . ?
C31B P1 C31A C32A -12(16) . . . . ?
Pt P1 C31A C32A 159.43(14) . . . . ?
C36A C31A C32A C33A -0.01(9) . . . . ?
P1 C31A C32A C33A -175.5(5) . . . . ?
C31A C32A C33A C34A 0.01(8) . . . . ?
C32A C33A C34A C35A 0.02(19) . . . . ?
C33A C34A C35A C36A 0.0(3) . . . . ?
C32A C31A C36A C35A -0.02(19) . . . . ?
P1 C31A C36A C35A 175.8(5) . . . . ?
C32A C31A C36A N' 179.95(11) . . . . ?
P1 C31A C36A N' -4.2(5) . . . . ?
C34A C35A C36A C31A 0.1(2) . . . . ?
C34A C35A C36A N' -179.93(17) . . . . ?
C1' N' C36A C31A -153.0(4) . . . . ?
Pt N' C36A C31A 27.7(4) . . . . ?
C1' N' C36A C35A 26.9(5) . . . . ?
Pt N' C36A C35A -152.3(3) . . . . ?
C41B P2 C41A C46A -132(12) . . . . ?
C61 P2 C41A C46A 29.3(3) . . . . ?
C51 P2 C41A C46A -84.3(3) . . . . ?
Pt P2 C41A C46A 153.83(16) . . . . ?
C41B P2 C41A C42A 43(12) . . . . ?
C61 P2 C41A C42A -155.9(4) . . . . ?
C51 P2 C41A C42A 90.5(5) . . . . ?
Pt P2 C41A C42A -31.4(6) . . . . ?
C46A C41A C42A C43A 0.02(8) . . . . ?
P2 C41A C42A C43A -174.9(6) . . . . ?
C46A C41A C42A C1' -179.87(12) . . . . ?
P2 C41A C42A C1' 5.2(6) . . . . ?
N' C1' C42A C43A -163.7(4) . . . . ?
N' C1' C42A C41A 16.2(4) . . . . ?
C41A C42A C43A C44A 0.01(8) . . . . ?
C1' C42A C43A C44A 179.92(11) . . . . ?
C42A C43A C44A C45A -0.11(18) . . . . ?
C43A C44A C45A C46A 0.2(2) . . . . ?
C42A C41A C46A C45A 0.05(18) . . . . ?
P2 C41A C46A C45A 175.1(6) . . . . ?
C44A C45A C46A C41A -0.2(2) . . . . ?
N' Pt N'' C1'' 1.0(6) . . . . ?
P2 Pt N'' C1'' 148.7(7) . . . . ?
Cl1 Pt N'' C1'' 164.3(7) . . . . ?
P1 Pt N'' C1'' -33.8(7) . . . . ?
N' Pt N'' C42B -174.1(10) . . . . ?
P2 Pt N'' C42B -26.4(4) . . . . ?
Cl1 Pt N'' C42B -10.8(13) . . . . ?
P1 Pt N'' C42B 151.1(4) . . . . ?
C42B N'' C1'' C36B -174.2(7) . . . . ?
Pt N'' C1'' C36B 10.6(12) . . . . ?
C31A P1 C31B C32B 161(16) . . . . ?
C11 P1 C31B C32B 25.0(4) . . . . ?
C21 P1 C31B C32B -86.3(4) . . . . ?
Pt P1 C31B C32B 152.2(3) . . . . ?
C31A P1 C31B C36B -15(15) . . . . ?
C11 P1 C31B C36B -151.0(9) . . . . ?
C21 P1 C31B C36B 97.8(10) . . . . ?
Pt P1 C31B C36B -23.7(12) . . . . ?
C36B C31B C32B C33B 0.00(8) . . . . ?
P1 C31B C32B C33B -176.2(11) . . . . ?
C31B C32B C33B C34B 0.01(9) . . . . ?
C32B C33B C34B C35B 0.0(2) . . . . ?
C33B C34B C35B C36B 0.0(3) . . . . ?
C34B C35B C36B C31B 0.0(3) . . . . ?
C34B C35B C36B C1'' -179.98(17) . . . . ?
C32B C31B C36B C35B -0.02(19) . . . . ?
P1 C31B C36B C35B 176.0(12) . . . . ?
C32B C31B C36B C1'' 179.98(14) . . . . ?
P1 C31B C36B C1'' -4.0(12) . . . . ?
N'' C1'' C36B C35B -164.2(9) . . . . ?
N'' C1'' C36B C31B 15.8(10) . . . . ?
C61 P2 C41B C42B -141.2(8) . . . . ?
C51 P2 C41B C42B 104.8(10) . . . . ?
C41A P2 C41B C42B -122(13) . . . . ?
Pt P2 C41B C42B -15.5(12) . . . . ?
C61 P2 C41B C46B 35.6(5) . . . . ?
C51 P2 C41B C46B -78.4(4) . . . . ?
C41A P2 C41B C46B 54(12) . . . . ?
Pt P2 C41B C46B 161.3(3) . . . . ?
C46B C41B C42B C43B 0.01(9) . . . . ?
P2 C41B C42B C43B 177.0(12) . . . . ?
C46B C41B C42B N'' -179.94(12) . . . . ?
P2 C41B C42B N'' -3.0(12) . . . . ?
C1'' N'' C42B C43B 29.2(10) . . . . ?
Pt N'' C42B C43B -155.6(7) . . . . ?
C1'' N'' C42B C41B -150.9(10) . . . . ?
Pt N'' C42B C41B 24.4(7) . . . . ?
C41B C42B C43B C44B 0.01(9) . . . . ?
N'' C42B C43B C44B 179.96(13) . . . . ?
C42B C43B C44B C45B -0.1(2) . . . . ?
C43B C44B C45B C46B 0.1(3) . . . . ?
C44B C45B C46B C41B -0.1(3) . . . . ?
C42B C41B C46B C45B 0.0(2) . . . . ?
P2 C41B C46B C45B -176.6(13) . . . . ?
C31A P1 C11 C16 -114.9(4) . . . . ?
C21 P1 C11 C16 0.7(4) . . . . ?
C31B P1 C11 C16 -112.7(6) . . . . ?
Pt P1 C11 C16 131.1(3) . . . . ?
C31A P1 C11 C12 66.6(4) . . . . ?
C21 P1 C11 C12 -177.8(3) . . . . ?
C31B P1 C11 C12 68.8(6) . . . . ?
Pt P1 C11 C12 -47.4(3) . . . . ?
C16 C11 C12 C13 1.2(6) . . . . ?
P1 C11 C12 C13 179.7(3) . . . . ?
C11 C12 C13 C14 -0.3(6) . . . . ?
C12 C13 C14 C15 -1.1(7) . . . . ?
C13 C14 C15 C16 1.6(8) . . . . ?
C12 C11 C16 C15 -0.7(6) . . . . ?
P1 C11 C16 C15 -179.1(4) . . . . ?
C14 C15 C16 C11 -0.7(7) . . . . ?
C31A P1 C21 C26 26.2(5) . . . . ?
C11 P1 C21 C26 -88.7(4) . . . . ?
C31B P1 C21 C26 23.3(5) . . . . ?
Pt P1 C21 C26 137.6(3) . . . . ?
C31A P1 C21 C22 -159.3(4) . . . . ?
C11 P1 C21 C22 85.9(3) . . . . ?
C31B P1 C21 C22 -162.2(5) . . . . ?
Pt P1 C21 C22 -47.8(4) . . . . ?
C26 C21 C22 C23 2.3(7) . . . . ?
P1 C21 C22 C23 -172.4(4) . . . . ?
C21 C22 C23 C24 -1.1(8) . . . . ?
C22 C23 C24 C25 -0.1(8) . . . . ?
C23 C24 C25 C26 0.2(8) . . . . ?
C22 C21 C26 C25 -2.3(7) . . . . ?
P1 C21 C26 C25 172.2(4) . . . . ?
C24 C25 C26 C21 1.0(7) . . . . ?
C41B P2 C51 C52 28.1(5) . . . . ?
C61 P2 C51 C52 -87.2(3) . . . . ?
C41A P2 C51 C52 25.7(4) . . . . ?
Pt P2 C51 C52 143.1(3) . . . . ?
C41B P2 C51 C56 -153.5(5) . . . . ?
C61 P2 C51 C56 91.2(3) . . . . ?
C41A P2 C51 C56 -155.9(4) . . . . ?
Pt P2 C51 C56 -38.5(3) . . . . ?
C56 C51 C52 C53 -1.3(6) . . . . ?
P2 C51 C52 C53 177.0(3) . . . . ?
C51 C52 C53 C54 1.2(6) . . . . ?
C52 C53 C54 C55 0.2(7) . . . . ?
C53 C54 C55 C56 -1.3(7) . . . . ?
C54 C55 C56 C51 1.1(6) . . . . ?
C52 C51 C56 C55 0.2(6) . . . . ?
P2 C51 C56 C55 -178.3(3) . . . . ?
C41B P2 C61 C62 -128.3(6) . . . . ?
C51 P2 C61 C62 -14.2(3) . . . . ?
C41A P2 C61 C62 -129.3(4) . . . . ?
Pt P2 C61 C62 113.2(3) . . . . ?
C41B P2 C61 C66 55.5(6) . . . . ?
C51 P2 C61 C66 169.6(3) . . . . ?
C41A P2 C61 C66 54.5(4) . . . . ?
Pt P2 C61 C66 -62.9(3) . . . . ?
C66 C61 C62 C63 -0.6(6) . . . . ?
P2 C61 C62 C63 -176.7(3) . . . . ?
C61 C62 C63 C64 1.2(6) . . . . ?
C62 C63 C64 C65 -1.0(7) . . . . ?
C63 C64 C65 C66 0.0(6) . . . . ?
C64 C65 C66 C61 0.7(6) . . . . ?
C62 C61 C66 C65 -0.4(5) . . . . ?
P2 C61 C66 C65 175.9(3) . . . . ?
